data_2210206
loop_
_publ_author_name
'Yang-Ping Liu'
'Xiu-Feng Zhang'
'Ke-Jian Liu'
'Yang Liu'

_publ_section_title
;
 3-Carbamoyl-2,2,5,5-tetramethylpyrrolidin-1-yl acetate
;
_journal_coeditor_code EZ2016
_journal_issue 9
_journal_name_full 'Acta Crystallographica Section E'
_journal_page_first o3672
_journal_page_last o3673
_journal_paper_doi 10.1107/S1600536806029849
_journal_volume 62
_journal_year 2006
_chemical_formula_iupac 'C11 H20 N2 O3'
_chemical_formula_moiety 'C11 H20 N2 O3'
_chemical_formula_sum 'C11 H20 N2 O3'
_chemical_formula_weight 228.29
_chemical_name_systematic
;
3-Carbamoyl-2,2,5,5-tetramethylpyrrolidin-1-yl acetate
;
_space_group_IT_number 14
_symmetry_cell_setting monoclinic
_symmetry_space_group_name_Hall '-P 2yn'
_symmetry_space_group_name_H-M 'P 1 21/n 1'
_atom_sites_solution_hydrogens geom
_atom_sites_solution_primary direct
_atom_sites_solution_secondary difmap
_cell_angle_alpha 90.00
_cell_angle_beta 107.27(3)
_cell_angle_gamma 90.00
_cell_formula_units_Z 4
_cell_length_a 9.7037(19)
_cell_length_b 11.706(2)
_cell_length_c 12.293(3)
_cell_measurement_reflns_used 12633
_cell_measurement_temperature 293(2)
_cell_measurement_theta_max 27.5
_cell_measurement_theta_min 2.4
_cell_volume 1333.4(5)
_computing_cell_refinement RAPID-AUTO
_computing_data_collection 'RAPID-AUTO (Rigaku, 1999)'
_computing_data_reduction RAPID-AUTO
_computing_molecular_graphics 'ORTEP-3 for Windows (Farrugia, 1997)'
_computing_publication_material SHELXL97
_computing_structure_refinement 'SHELXL97 (Sheldrick, 1997)'
_computing_structure_solution 'SHELXS97 (Sheldrick, 1997)'
_diffrn_ambient_temperature 293(2)
_diffrn_detector_area_resol_mean 10.00
_diffrn_measured_fraction_theta_full 0.999
_diffrn_measured_fraction_theta_max 0.999
_diffrn_measurement_device_type 'Rigaku R-AXIS RAPID IP area-detector'
_diffrn_measurement_method \w
_diffrn_radiation_monochromator graphite
_diffrn_radiation_source 'Rotating Anode'
_diffrn_radiation_type MoK\a
_diffrn_radiation_wavelength 0.71073
_diffrn_reflns_av_R_equivalents 0.031
_diffrn_reflns_av_sigmaI/netI 0.037
_diffrn_reflns_limit_h_max 12
_diffrn_reflns_limit_h_min -12
_diffrn_reflns_limit_k_max 15
_diffrn_reflns_limit_k_min -15
_diffrn_reflns_limit_l_max 15
_diffrn_reflns_limit_l_min -15
_diffrn_reflns_number 12633
_diffrn_reflns_theta_full 27.5
_diffrn_reflns_theta_max 27.5
_diffrn_reflns_theta_min 2.4
_diffrn_standards_decay_% 0
_diffrn_standards_number 0
_exptl_absorpt_coefficient_mu 0.083
_exptl_absorpt_correction_T_max 0.983
_exptl_absorpt_correction_T_min 0.951
_exptl_absorpt_correction_type multi-scan
_exptl_absorpt_process_details
;
(ABSCOR; Higashi, 1995)
;
_exptl_crystal_colour colorless
_exptl_crystal_density_diffrn 1.137
_exptl_crystal_density_method 'not measured'
_exptl_crystal_description platelet
_exptl_crystal_F_000 496
_exptl_crystal_size_max 0.61
_exptl_crystal_size_mid 0.52
_exptl_crystal_size_min 0.21
_refine_diff_density_max 0.16
_refine_diff_density_min -0.14
_refine_ls_extinction_method none
_refine_ls_goodness_of_fit_ref 0.999
_refine_ls_hydrogen_treatment constr
_refine_ls_matrix_type full
_refine_ls_number_parameters 145
_refine_ls_number_reflns 3056
_refine_ls_number_restraints 0
_refine_ls_restrained_S_all 0.999
_refine_ls_R_factor_all 0.083
_refine_ls_R_factor_gt 0.051
_refine_ls_shift/su_max 0.000
_refine_ls_shift/su_mean 0.000
_refine_ls_structure_factor_coef Fsqd
_refine_ls_weighting_details 'calc w=1/[\s^2^(Fo^2^)+(0.0805P)^2^] where P=(Fo^2^+2Fc^2^)/3'
_refine_ls_weighting_scheme calc
_refine_ls_wR_factor_gt 0.133
_refine_ls_wR_factor_ref 0.146
_reflns_number_gt 1787
_reflns_number_total 3056
_reflns_threshold_expression I>2\s(I)
_cod_data_source_file ez2016.cif
_cod_data_source_block I
_cod_original_sg_symbol_H-M 'P 21/n'
_cod_database_code 2210206

loop_
_symmetry_equiv_pos_as_xyz
'x, y, z'
'-x+1/2, y+1/2, -z+1/2'
'-x, -y, -z'
'x-1/2, -y-1/2, z-1/2'

loop_
_atom_site_type_symbol
_atom_site_label
_atom_site_fract_x
_atom_site_fract_y
_atom_site_fract_z
_atom_site_U_iso_or_equiv
_atom_site_adp_type
_atom_site_calc_flag
_atom_site_refinement_flags
_atom_site_occupancy
O O1 -0.00760(12) 0.52425(9) 0.28945(8) 0.0635(3) Uani d . 1
O O2 0.01639(19) 0.35524(11) 0.21026(13) 0.0981(5) Uani d . 1
O O3 -0.1009(2) 0.92166(11) 0.07561(13) 0.1089(6) Uani d . 1
N N1 -0.07550(12) 0.56922(11) 0.17698(9) 0.0544(3) Uani d . 1
N N2 -0.01157(18) 0.84928(12) -0.05732(12) 0.0802(5) Uani d . 1
H H2A 0.0107 0.9159 -0.0763 0.096 Uiso calc R 1
H H2B 0.0064 0.7896 -0.0916 0.096 Uiso calc R 1
C C1 0.01033(17) 0.66580(13) 0.15479(13) 0.0589(4) Uani d . 1
C C2 -0.10708(17) 0.71866(13) 0.05381(12) 0.0612(4) Uani d . 1
H H2C -0.1197 0.6701 -0.0134 0.073 Uiso calc R 1
C C3 -0.24303(19) 0.71151(18) 0.09190(14) 0.0779(5) Uani d . 1
H H3A -0.3280 0.7041 0.0264 0.093 Uiso calc R 1
H H3B -0.2530 0.7797 0.1338 0.093 Uiso calc R 1
C C4 -0.22553(16) 0.60572(15) 0.16839(13) 0.0636(4) Uani d . 1
C C5 0.03184(19) 0.41355(15) 0.29158(15) 0.0672(4) Uani d . 1
C C6 0.0979(2) 0.37803(19) 0.41253(17) 0.0960(7) Uani d . 1
H H6A 0.1256 0.2991 0.4150 0.144 Uiso calc R 1
H H6B 0.0290 0.3881 0.4539 0.144 Uiso calc R 1
H H6C 0.1815 0.4241 0.4464 0.144 Uiso calc R 1
C C7 0.1365(2) 0.61634(16) 0.11950(19) 0.0830(6) Uani d . 1
H H7A 0.1003 0.5643 0.0571 0.125 Uiso calc R 1
H H7B 0.2004 0.5764 0.1828 0.125 Uiso calc R 1
H H7C 0.1879 0.6772 0.0964 0.125 Uiso calc R 1
C C8 0.0678(2) 0.74819(16) 0.25499(16) 0.0841(6) Uani d . 1
H H8A -0.0115 0.7790 0.2772 0.126 Uiso calc R 1
H H8B 0.1194 0.8093 0.2325 0.126 Uiso calc R 1
H H8C 0.1315 0.7079 0.3181 0.126 Uiso calc R 1
C C9 -0.0736(2) 0.83861(14) 0.02482(15) 0.0712(5) Uani d . 1
C C10 -0.2534(2) 0.6343(2) 0.28045(17) 0.0946(7) Uani d . 1
H H10A -0.2424 0.5666 0.3264 0.142 Uiso calc R 1
H H10B -0.3498 0.6631 0.2658 0.142 Uiso calc R 1
H H10C -0.1857 0.6911 0.3201 0.142 Uiso calc R 1
C C11 -0.3225(2) 0.5070(2) 0.1124(2) 0.1086(8) Uani d . 1
H H11A -0.3061 0.4433 0.1638 0.163 Uiso calc R 1
H H11B -0.3009 0.4852 0.0439 0.163 Uiso calc R 1
H H11C -0.4216 0.5302 0.0940 0.163 Uiso calc R 1

loop_
_atom_site_aniso_label
_atom_site_aniso_U_11
_atom_site_aniso_U_22
_atom_site_aniso_U_33
_atom_site_aniso_U_12
_atom_site_aniso_U_13
_atom_site_aniso_U_23
O1 0.0782(7) 0.0618(7) 0.0484(5) 0.0114(6) 0.0153(5) -0.0026(5)
O2 0.1463(14) 0.0688(8) 0.0843(9) 0.0109(8) 0.0420(9) -0.0156(7)
O3 0.1916(16) 0.0631(7) 0.1144(11) 0.0129(9) 0.1106(12) 0.0029(7)
N1 0.0592(7) 0.0619(7) 0.0442(6) -0.0011(6) 0.0188(5) 0.0015(5)
N2 0.1271(14) 0.0597(8) 0.0782(9) -0.0029(8) 0.0680(9) -0.0012(7)
C1 0.0623(9) 0.0568(9) 0.0630(9) -0.0062(7) 0.0268(7) -0.0077(7)
C2 0.0767(10) 0.0627(9) 0.0537(8) 0.0009(8) 0.0339(7) 0.0012(7)
C3 0.0697(11) 0.1043(14) 0.0671(10) 0.0125(10) 0.0317(8) 0.0250(10)
C4 0.0581(9) 0.0834(11) 0.0550(8) 0.0032(8) 0.0257(7) 0.0107(8)
C5 0.0714(10) 0.0639(10) 0.0718(10) 0.0084(9) 0.0296(8) -0.0015(9)
C6 0.1057(16) 0.0924(14) 0.0831(13) 0.0322(12) 0.0177(11) 0.0161(11)
C7 0.0726(11) 0.0754(11) 0.1159(15) -0.0066(9) 0.0508(11) -0.0101(11)
C8 0.0957(13) 0.0727(11) 0.0812(12) -0.0129(10) 0.0222(10) -0.0203(10)
C9 0.0997(13) 0.0630(10) 0.0683(10) 0.0038(9) 0.0514(9) 0.0002(8)
C10 0.1002(15) 0.1256(17) 0.0781(12) 0.0339(13) 0.0571(11) 0.0286(12)
C11 0.0667(12) 0.134(2) 0.1232(17) -0.0249(13) 0.0253(11) 0.0050(16)

loop_
_atom_type_symbol
_atom_type_description
_atom_type_scat_dispersion_real
_atom_type_scat_dispersion_imag
_atom_type_scat_source
C C 0.0033 0.0016 'International Tables Vol C Tables 4.2.6.8 and 6.1.1.4'
H H 0.0000 0.0000 'International Tables Vol C Tables 4.2.6.8 and 6.1.1.4'
N N 0.0061 0.0033 'International Tables Vol C Tables 4.2.6.8 and 6.1.1.4'
O O 0.0106 0.0060 'International Tables Vol C Tables 4.2.6.8 and 6.1.1.4'

loop_
_geom_angle_atom_site_label_1
_geom_angle_atom_site_label_2
_geom_angle_atom_site_label_3
_geom_angle
_geom_angle_publ_flag
C5 O1 N1 114.53(12) ?
O1 N1 C1 109.52(11) y
O1 N1 C4 109.32(10) y
C1 N1 C4 111.10(12) y
C9 N2 H2A 120.0 ?
C9 N2 H2B 120.0 ?
H2A N2 H2B 120.0 ?
N1 C1 C7 107.79(13) ?
N1 C1 C8 115.07(13) ?
C7 C1 C8 109.60(15) ?
N1 C1 C2 97.67(12) ?
C7 C1 C2 112.68(14) ?
C8 C1 C2 113.55(14) ?
C9 C2 C3 112.95(14) ?
C9 C2 C1 113.83(14) ?
C3 C2 C1 103.29(12) y
C9 C2 H2C 108.8 ?
C3 C2 H2C 108.8 ?
C1 C2 H2C 108.8 ?
C2 C3 C4 106.48(14) ?
C2 C3 H3A 110.4 ?
C4 C3 H3A 110.4 ?
C2 C3 H3B 110.4 ?
C4 C3 H3B 110.4 ?
H3A C3 H3B 108.6 ?
N1 C4 C10 115.63(14) ?
N1 C4 C11 105.92(15) ?
C10 C4 C11 109.00(18) ?
N1 C4 C3 101.70(12) ?
C10 C4 C3 111.19(16) ?
C11 C4 C3 113.27(16) ?
O2 C5 O1 125.01(17) ?
O2 C5 C6 126.19(18) ?
O1 C5 C6 108.80(15) ?
C5 C6 H6A 109.5 ?
C5 C6 H6B 109.5 ?
H6A C6 H6B 109.5 ?
C5 C6 H6C 109.5 ?
H6A C6 H6C 109.5 ?
H6B C6 H6C 109.5 ?
C1 C7 H7A 109.5 ?
C1 C7 H7B 109.5 ?
H7A C7 H7B 109.5 ?
C1 C7 H7C 109.5 ?
H7A C7 H7C 109.5 ?
H7B C7 H7C 109.5 ?
C1 C8 H8A 109.5 ?
C1 C8 H8B 109.5 ?
H8A C8 H8B 109.5 ?
C1 C8 H8C 109.5 ?
H8A C8 H8C 109.5 ?
H8B C8 H8C 109.5 ?
O3 C9 N2 121.92(16) ?
O3 C9 C2 121.57(14) ?
N2 C9 C2 116.50(14) ?
C4 C10 H10A 109.5 ?
C4 C10 H10B 109.5 ?
H10A C10 H10B 109.5 ?
C4 C10 H10C 109.5 ?
H10A C10 H10C 109.5 ?
H10B C10 H10C 109.5 ?
C4 C11 H11A 109.5 ?
C4 C11 H11B 109.5 ?
H11A C11 H11B 109.5 ?
C4 C11 H11C 109.5 ?
H11A C11 H11C 109.5 ?
H11B C11 H11C 109.5 ?

loop_
_geom_bond_atom_site_label_1
_geom_bond_atom_site_label_2
_geom_bond_distance
_geom_bond_publ_flag
O1 C5 1.349(2) y
O1 N1 1.4429(15) y
O2 C5 1.183(2) y
O3 C9 1.226(2) y
N1 C1 1.4769(19) y
N1 C4 1.491(2) y
N2 C9 1.326(2) y
N2 H2A 0.8600 ?
N2 H2B 0.8600 ?
C1 C7 1.529(2) ?
C1 C8 1.533(2) ?
C1 C2 1.543(2) y
C2 C9 1.508(2) ?
C2 C3 1.528(2) ?
C2 H2C 0.9800 ?
C3 C4 1.534(2) y
C3 H3A 0.9700 ?
C3 H3B 0.9700 ?
C4 C10 1.518(2) ?
C4 C11 1.520(3) ?
C5 C6 1.493(3) ?
C6 H6A 0.9600 ?
C6 H6B 0.9600 ?
C6 H6C 0.9600 ?
C7 H7A 0.9600 ?
C7 H7B 0.9600 ?
C7 H7C 0.9600 ?
C8 H8A 0.9600 ?
C8 H8B 0.9600 ?
C8 H8C 0.9600 ?
C10 H10A 0.9600 ?
C10 H10B 0.9600 ?
C10 H10C 0.9600 ?
C11 H11A 0.9600 ?
C11 H11B 0.9600 ?
C11 H11C 0.9600 ?

loop_
_geom_hbond_atom_site_label_D
_geom_hbond_atom_site_label_H
_geom_hbond_atom_site_label_A
_geom_hbond_site_symmetry_A
_geom_hbond_distance_DH
_geom_hbond_distance_HA
_geom_hbond_distance_DA
_geom_hbond_angle_DHA
N2 H2A O3 3_575 0.86 2.09 2.929(2) 164.1
N2 H2B O2 3_565 0.86 2.20 3.0359(19) 162.5

loop_
_geom_torsion_atom_site_label_1
_geom_torsion_atom_site_label_2
_geom_torsion_atom_site_label_3
_geom_torsion_atom_site_label_4
_geom_torsion
_geom_torsion_publ_flag
C5 O1 N1 C1 -119.93(15) ?
C5 O1 N1 C4 118.13(14) ?
O1 N1 C1 C7 80.73(15) ?
C4 N1 C1 C7 -158.40(13) ?
O1 N1 C1 C8 -41.88(17) ?
C4 N1 C1 C8 78.99(17) ?
O1 N1 C1 C2 -162.41(10) ?
C4 N1 C1 C2 -41.54(13) ?
N1 C1 C2 C9 165.01(12) ?
C7 C1 C2 C9 -82.02(17) ?
C8 C1 C2 C9 43.34(18) ?
N1 C1 C2 C3 42.16(15) ?
C7 C1 C2 C3 155.13(15) ?
C8 C1 C2 C3 -79.51(18) ?
C9 C2 C3 C4 -154.05(15) y
C1 C2 C3 C4 -30.62(17) ?
O1 N1 C4 C10 23.8(2) y
C1 N1 C4 C10 -97.22(18) ?
O1 N1 C4 C11 -97.05(16) ?
C1 N1 C4 C11 141.97(14) ?
O1 N1 C4 C3 144.36(12) ?
C1 N1 C4 C3 23.37(16) ?
C2 C3 C4 N1 5.67(17) y
C2 C3 C4 C10 129.32(16) ?
C2 C3 C4 C11 -107.53(18) ?
N1 O1 C5 O2 1.2(2) ?
N1 O1 C5 C6 -179.05(14) y
C3 C2 C9 O3 33.6(3) ?
C1 C2 C9 O3 -83.8(2) ?
C3 C2 C9 N2 -147.26(17) ?
C1 C2 C9 N2 95.4(2) ?

loop_
_cod_related_entry_id
_cod_related_entry_database
_cod_related_entry_code
1 ChemSpider 8013207
